data_7121795
loop_
_publ_author_name
'Pahl, J\"urgen'
'Brand, Steffen'
'Elsen, Holger'
'Harder, Sjoerd'

_publ_section_title
;
 Highly Lewis acidic cationic alkaline earth metal complexes.
;
_journal_issue 63
_journal_name_full 'Chemical communications (Cambridge, England)'
_journal_page_first 8685
_journal_page_last 8688
_journal_paper_doi 10.1039/c8cc04083d
_journal_volume 54
_journal_year 2018
_chemical_formula_moiety 'C59 H47 B Ca F20 N2, C6 H6'
_chemical_formula_sum 'C65 H53 B Ca F20 N2'
_chemical_formula_weight 1292.98
_space_group_crystal_system monoclinic
_space_group_IT_number 14
_space_group_name_Hall '-P 2ybc'
_space_group_name_H-M_alt 'P 1 21/c 1'
_symmetry_space_group_name_Hall '-P 2ybc'
_symmetry_space_group_name_H-M 'P 1 21/c 1'
_atom_sites_solution_hydrogens geom
_atom_sites_solution_primary dual
_audit_creation_date 2018-04-19
_audit_creation_method
;
Olex2 1.2
(compiled 2018.04.03 svn.r3497 for OlexSys, GUI svn.r5486)
;
_audit_update_record
;
2018-05-22 deposited with the CCDC.
2018-06-01 downloaded from the CCDC.
;
_cell_angle_alpha 90
_cell_angle_beta 94.3470(10)
_cell_angle_gamma 90
_cell_formula_units_Z 4
_cell_length_a 15.4894(2)
_cell_length_b 16.6388(2)
_cell_length_c 22.8557(3)
_cell_measurement_reflns_used 11340
_cell_measurement_temperature 100.00(19)
_cell_measurement_theta_max 73.1030
_cell_measurement_theta_min 3.8500
_cell_volume 5873.54(13)
_computing_cell_refinement 'CrysAlisPro 1.171.38.46 (Rigaku OD, 2015)'
_computing_data_collection 'CrysAlisPro 1.171.38.46 (Rigaku OD, 2015)'
_computing_data_reduction 'CrysAlisPro 1.171.38.46 (Rigaku OD, 2015)'
_computing_molecular_graphics 'Olex2 (Dolomanov et al., 2009)'
_computing_publication_material 'Olex2 (Dolomanov et al., 2009)'
_computing_structure_refinement 'ShelXL (Sheldrick, 2015)'
_computing_structure_solution 'ShelXT (Sheldrick, 2015)'
_diffrn_ambient_environment N~2~
_diffrn_ambient_temperature 100.00(19)
_diffrn_detector 'CCD plate'
_diffrn_detector_area_resol_mean 5.2903
_diffrn_detector_type AtlasS2
_diffrn_measured_fraction_theta_full 0.993
_diffrn_measured_fraction_theta_max 0.964
_diffrn_measurement_details
;
List of Runs (angles in degrees, time in seconds):

  # Type    Start    End  Width  t~exp~   \w     \q     \k     \f   Frames
#--------------------------------------------------------------------------
  1  \w    -64.00  31.00   1.00    1.00    --  -41.69  38.00-150.00   95
  2  \w   -114.00 -21.00   1.00    1.00    --  -41.69 -38.00-150.00   93
  3  \w     24.00 108.00   1.00    5.00    --  105.04 -94.00 -60.00   84
  4  \w     83.00 109.00   1.00    5.00    --  105.04 -94.00-180.00   26
  5  \w     35.00 120.00   1.00    5.00    --  105.04 -61.00 -30.00   85
  6  \w     31.00 135.00   1.00    5.00    --  105.04 -15.00  30.00  104
  7  \w    122.00 168.00   1.00    5.00    --  105.04  77.00  30.00   46
  8  \w     26.00  61.00   1.00    5.00    --  105.04 -94.00-180.00   35
;
_diffrn_measurement_device 'four-circle diffractometer'
_diffrn_measurement_device_type 'SuperNova, Dual, Cu at zero, AtlasS2'
_diffrn_measurement_method '\w scans'
_diffrn_orient_matrix_type 'CrysAlisPro convention (1999,Acta A55,543-557)'
_diffrn_orient_matrix_UB_11 -0.0886567000
_diffrn_orient_matrix_UB_12 -0.0257371000
_diffrn_orient_matrix_UB_13 -0.0290900000
_diffrn_orient_matrix_UB_21 -0.0217568000
_diffrn_orient_matrix_UB_22 -0.0407706000
_diffrn_orient_matrix_UB_23 0.0576763000
_diffrn_orient_matrix_UB_31 -0.0402417000
_diffrn_orient_matrix_UB_32 0.0789401000
_diffrn_orient_matrix_UB_33 0.0201079000
_diffrn_radiation_monochromator mirror
_diffrn_radiation_probe x-ray
_diffrn_radiation_type CuK\a
_diffrn_radiation_wavelength 1.54184
_diffrn_reflns_av_R_equivalents 0.0376
_diffrn_reflns_av_unetI/netI 0.0503
_diffrn_reflns_Laue_measured_fraction_full 0.993
_diffrn_reflns_Laue_measured_fraction_max 0.964
_diffrn_reflns_limit_h_max 16
_diffrn_reflns_limit_h_min -18
_diffrn_reflns_limit_k_max 20
_diffrn_reflns_limit_k_min -14
_diffrn_reflns_limit_l_max 28
_diffrn_reflns_limit_l_min -25
_diffrn_reflns_number 20692
_diffrn_reflns_point_group_measured_fraction_full 0.993
_diffrn_reflns_point_group_measured_fraction_max 0.964
_diffrn_reflns_theta_full 67.684
_diffrn_reflns_theta_max 73.141
_diffrn_reflns_theta_min 3.289
_diffrn_source 'micro-focus sealed X-ray tube'
_diffrn_source_type 'SuperNova (Cu) X-ray Source'
_exptl_absorpt_coefficient_mu 1.875
_exptl_absorpt_correction_T_max 1.000
_exptl_absorpt_correction_T_min 0.606
_exptl_absorpt_correction_type gaussian
_exptl_absorpt_process_details
;
CrysAlisPro 1.171.38.46 (Rigaku Oxford Diffraction, 2015)
Numerical absorption correction based on gaussian integration over
            a multifaceted crystal model
Empirical absorption correction using spherical harmonics,
 implemented in SCALE3 ABSPACK scaling algorithm.
;
_exptl_crystal_colour 'clear colourless'
_exptl_crystal_colour_lustre clear
_exptl_crystal_colour_primary colourless
_exptl_crystal_density_diffrn 1.462
_exptl_crystal_description block
_exptl_crystal_F_000 2648
_exptl_crystal_size_max 0.278
_exptl_crystal_size_mid 0.209
_exptl_crystal_size_min 0.088
_refine_diff_density_max 0.602
_refine_diff_density_min -0.383
_refine_diff_density_rms 0.063
_refine_ls_extinction_method none
_refine_ls_goodness_of_fit_ref 1.035
_refine_ls_hydrogen_treatment constr
_refine_ls_matrix_type full
_refine_ls_number_parameters 812
_refine_ls_number_reflns 11345
_refine_ls_number_restraints 0
_refine_ls_restrained_S_all 1.035
_refine_ls_R_factor_all 0.0493
_refine_ls_R_factor_gt 0.0447
_refine_ls_shift/su_max 0.002
_refine_ls_shift/su_mean 0.000
_refine_ls_structure_factor_coef Fsqd
_refine_ls_weighting_details 'w=1/[\s^2^(Fo^2^)+(0.0710P)^2^+1.4160P] where P=(Fo^2^+2Fc^2^)/3'
_refine_ls_weighting_scheme calc
_refine_ls_wR_factor_gt 0.1178
_refine_ls_wR_factor_ref 0.1239
_reflns_Friedel_coverage 0.000
_reflns_number_gt 10121
_reflns_number_total 11345
_reflns_threshold_expression 'I > 2\s(I)'
_cod_data_source_file c8cc04083d2.cif
_cod_data_source_block hasj180418a
_cod_depositor_comments 'Adding full bibliography for 7121792--7121797.cif.'
_cod_database_code 7121795
_shelx_shelxl_version_number 2014/7
_chemical_oxdiff_formula 'C H N Ca B F'
_shelx_space_group_comment
;
The symmetry employed for this shelxl refinement is uniquely defined
by the following loop, which should always be used as a source of
symmetry information in preference to the above space-group names.
They are only intended as comments.
;
_reflns_odcompleteness_completeness 99.12
_reflns_odcompleteness_iscentric 1
_reflns_odcompleteness_theta 66.49
_olex2_refinement_description
;
1. Fixed Uiso
 At 1.2 times of:
  All C(H) groups
 At 1.5 times of:
  All C(H,H,H) groups
2.a Ternary CH refined with riding coordinates:
 C27(H27), C15(H15), C24(H24), C12(H12)
2.b Aromatic/amide H refined with riding coordinates:
 C3(H3), C32(H32), C33(H33), C34(H34), C63(H63), C21(H21), C30(H30), C31(H31),
 C22(H22), C35(H35), C20(H20), C61(H61), C62(H62), C64(H64), C65(H65), C60(H60),
  C8(H8), C10(H10), C9(H9)
2.c Idealised Me refined as rotating group:
 C5(H5A,H5B,H5C), C1(H1A,H1B,H1C), C29(H29A,H29B,H29C), C16(H16A,H16B,H16C),
 C28(H28A,H28B,H28C), C25(H25A,H25B,H25C), C13(H13A,H13B,H13C), C17(H17A,H17B,
 H17C), C14(H14A,H14B,H14C), C26(H26A,H26B,H26C)
;
_olex2_date_sample_data_collection 2018-04-18
_olex2_submission_special_instructions 'No special instructions were received'
_oxdiff_exptl_absorpt_empirical_details
;
Empirical correction (ABSPACK) includes:
- Absorption correction using spherical harmonics
- Frame scaling
- Detector area scaling
;
_oxdiff_exptl_absorpt_empirical_full_max 1.210
_oxdiff_exptl_absorpt_empirical_full_min 0.833

loop_
_space_group_symop_operation_xyz
'x, y, z'
'-x, y+1/2, -z+1/2'
'-x, -y, -z'
'x, -y-1/2, z-1/2'

loop_
_atom_site_label
_atom_site_type_symbol
_atom_site_fract_x
_atom_site_fract_y
_atom_site_fract_z
_atom_site_U_iso_or_equiv
_atom_site_adp_type
_atom_site_occupancy
_atom_site_site_symmetry_order
_atom_site_calc_flag
_atom_site_refinement_flags_posn
Ca1 Ca 0.73221(2) 0.25423(2) 0.67907(2) 0.01782(9) Uani 1 1 d .
F5 F 0.80490(7) 0.68609(6) 0.72045(4) 0.0218(2) Uani 1 1 d .
F6 F 0.96142(7) 0.63922(6) 0.67692(5) 0.0233(2) Uani 1 1 d .
F1 F 0.78079(7) 0.42465(6) 0.63695(4) 0.0232(2) Uani 1 1 d .
F16 F 0.62428(7) 0.51999(6) 0.60194(5) 0.0253(2) Uani 1 1 d .
F15 F 0.92613(7) 0.50441(6) 0.59343(4) 0.0237(2) Uani 1 1 d .
F20 F 0.72595(7) 0.78774(6) 0.62263(5) 0.0248(2) Uani 1 1 d .
F10 F 0.77294(7) 0.72656(6) 0.51616(4) 0.0248(2) Uani 1 1 d .
F4 F 0.81578(7) 0.62088(7) 0.82683(4) 0.0265(2) Uani 1 1 d .
F2 F 0.79451(7) 0.36240(6) 0.74177(5) 0.0256(2) Uani 1 1 d .
F9 F 0.88341(7) 0.84121(6) 0.49415(5) 0.0264(2) Uani 1 1 d .
F8 F 1.03832(7) 0.85468(6) 0.56098(5) 0.0287(2) Uani 1 1 d .
F7 F 1.07289(7) 0.75205(7) 0.65184(5) 0.0291(2) Uani 1 1 d .
F11 F 0.66269(7) 0.59138(7) 0.49369(5) 0.0274(2) Uani 1 1 d .
F14 F 0.96084(7) 0.42040(7) 0.49831(5) 0.0283(2) Uani 1 1 d .
F18 F 0.42969(7) 0.73588(7) 0.59924(5) 0.0306(3) Uani 1 1 d .
F17 F 0.46127(7) 0.57494(7) 0.59371(5) 0.0296(2) Uani 1 1 d .
F3 F 0.81390(8) 0.45729(7) 0.83978(5) 0.0302(2) Uani 1 1 d .
F19 F 0.56521(7) 0.83976(7) 0.61393(5) 0.0287(2) Uani 1 1 d .
F13 F 0.84803(8) 0.41951(7) 0.40148(5) 0.0316(3) Uani 1 1 d .
F12 F 0.69958(8) 0.50793(8) 0.40085(5) 0.0328(3) Uani 1 1 d .
N2 N 0.76844(9) 0.22282(8) 0.58738(6) 0.0175(3) Uani 1 1 d .
N1 N 0.60416(9) 0.28941(9) 0.62969(6) 0.0180(3) Uani 1 1 d .
C54 C 0.68477(11) 0.65002(10) 0.60958(7) 0.0192(3) Uani 1 1 d .
C3 C 0.67184(11) 0.32182(10) 0.54048(7) 0.0195(3) Uani 1 1 d .
H3 H 0.6693 0.3595 0.5103 0.023 Uiso 1 1 calc R
C4 C 0.74361(11) 0.27005(10) 0.54207(7) 0.0182(3) Uani 1 1 d .
C18 C 0.83512(11) 0.16435(10) 0.58052(7) 0.0191(3) Uani 1 1 d .
C37 C 0.79842(11) 0.44454(10) 0.73650(8) 0.0213(3) Uani 1 1 d .
C42 C 0.85814(11) 0.67775(10) 0.59919(7) 0.0183(3) Uani 1 1 d .
C59 C 0.66396(11) 0.73094(11) 0.61452(7) 0.0197(3) Uani 1 1 d .
C36 C 0.79201(11) 0.47866(10) 0.68141(8) 0.0191(3) Uani 1 1 d .
C55 C 0.61242(12) 0.60012(11) 0.60517(7) 0.0209(3) Uani 1 1 d .
C47 C 0.84596(11) 0.73078(10) 0.55191(7) 0.0202(3) Uani 1 1 d .
C49 C 0.73749(11) 0.54960(11) 0.49861(8) 0.0214(3) Uani 1 1 d .
C43 C 0.93764(11) 0.68703(10) 0.63073(7) 0.0191(3) Uani 1 1 d .
C41 C 0.79548(10) 0.56106(10) 0.67155(7) 0.0176(3) Uani 1 1 d .
C46 C 0.90339(12) 0.79027(10) 0.53887(7) 0.0212(3) Uani 1 1 d .
C48 C 0.79172(11) 0.55124(10) 0.55017(7) 0.0194(3) Uani 1 1 d .
C38 C 0.80760(11) 0.49055(11) 0.78652(8) 0.0214(3) Uani 1 1 d .
C40 C 0.80293(11) 0.60519(10) 0.72347(8) 0.0187(3) Uani 1 1 d .
C2 C 0.60298(11) 0.32564(10) 0.57748(7) 0.0185(3) Uani 1 1 d .
C45 C 0.98116(12) 0.79753(10) 0.57224(8) 0.0221(3) Uani 1 1 d .
C51 C 0.83023(12) 0.46274(11) 0.44862(8) 0.0232(4) Uani 1 1 d .
C39 C 0.80887(11) 0.57324(11) 0.77948(7) 0.0207(3) Uani 1 1 d .
C6 C 0.52580(11) 0.27976(10) 0.65826(7) 0.0198(3) Uani 1 1 d .
C23 C 0.92195(12) 0.18270(11) 0.59814(7) 0.0214(3) Uani 1 1 d .
C53 C 0.86671(11) 0.50633(10) 0.54679(7) 0.0207(3) Uani 1 1 d .
C44 C 0.99788(11) 0.74521(10) 0.61831(8) 0.0217(3) Uani 1 1 d .
C52 C 0.88712(12) 0.46272(11) 0.49820(8) 0.0221(3) Uani 1 1 d .
C58 C 0.57996(12) 0.76028(11) 0.61084(8) 0.0222(3) Uani 1 1 d .
C19 C 0.81226(13) 0.08718(11) 0.55887(8) 0.0243(4) Uani 1 1 d .
C56 C 0.52770(12) 0.62683(11) 0.60135(8) 0.0233(4) Uani 1 1 d .
C5 C 0.79565(12) 0.27005(11) 0.48845(8) 0.0228(3) Uani 1 1 d .
H5A H 0.8507 0.2952 0.4980 0.034 Uiso 1 1 calc GR
H5B H 0.7647 0.2993 0.4573 0.034 Uiso 1 1 calc GR
H5C H 0.8045 0.2157 0.4761 0.034 Uiso 1 1 calc GR
C50 C 0.75507(12) 0.50666(12) 0.44889(8) 0.0249(4) Uani 1 1 d .
C32 C 0.74758(13) 0.18363(11) 0.79785(8) 0.0259(4) Uani 1 1 d .
H32 H 0.7663 0.2158 0.8296 0.031 Uiso 1 1 calc R
C57 C 0.51112(11) 0.70799(12) 0.60371(7) 0.0235(4) Uani 1 1 d .
C33 C 0.80739(12) 0.14153(11) 0.76727(8) 0.0252(4) Uani 1 1 d .
H33 H 0.8662 0.1456 0.7787 0.030 Uiso 1 1 calc R
C34 C 0.77985(13) 0.09349(11) 0.71991(8) 0.0261(4) Uani 1 1 d .
H34 H 0.8200 0.0656 0.6994 0.031 Uiso 1 1 calc R
C1 C 0.52403(12) 0.37192(11) 0.55423(8) 0.0233(3) Uani 1 1 d .
H1A H 0.4851 0.3366 0.5320 0.035 Uiso 1 1 calc GR
H1B H 0.5412 0.4147 0.5295 0.035 Uiso 1 1 calc GR
H1C H 0.4955 0.3940 0.5864 0.035 Uiso 1 1 calc GR
C63 C 0.95120(13) 0.56363(12) 0.20170(8) 0.0271(4) Uani 1 1 d .
H63 H 0.9875 0.5586 0.1713 0.032 Uiso 1 1 calc R
C27 C 0.94922(12) 0.26504(11) 0.62226(8) 0.0244(4) Uani 1 1 d .
H27 H 0.9015 0.3025 0.6124 0.029 Uiso 1 1 calc R
C11 C 0.51146(12) 0.32586(11) 0.70846(8) 0.0238(4) Uani 1 1 d .
C7 C 0.46728(12) 0.21823(12) 0.63990(8) 0.0248(4) Uani 1 1 d .
C21 C 0.96329(14) 0.04909(12) 0.56988(9) 0.0294(4) Uani 1 1 d .
H21 H 1.0063 0.0111 0.5653 0.035 Uiso 1 1 calc R
C30 C 0.63153(13) 0.12922(11) 0.73340(9) 0.0277(4) Uani 1 1 d .
H30 H 0.5728 0.1251 0.7220 0.033 Uiso 1 1 calc R
C31 C 0.65944(13) 0.17749(12) 0.78076(8) 0.0270(4) Uani 1 1 d .
H31 H 0.6193 0.2057 0.8011 0.032 Uiso 1 1 calc R
C22 C 0.98455(13) 0.12347(12) 0.59340(8) 0.0263(4) Uani 1 1 d .
H22 H 1.0418 0.1343 0.6063 0.032 Uiso 1 1 calc R
C35 C 0.69146(13) 0.08715(11) 0.70307(8) 0.0268(4) Uani 1 1 d .
H35 H 0.6727 0.0547 0.6715 0.032 Uiso 1 1 calc R
C20 C 0.87807(15) 0.03136(11) 0.55322(9) 0.0298(4) Uani 1 1 d .
H20 H 0.8642 -0.0191 0.5378 0.036 Uiso 1 1 calc R
C61 C 0.91776(13) 0.53235(12) 0.29977(8) 0.0288(4) Uani 1 1 d .
H61 H 0.9315 0.5064 0.3353 0.035 Uiso 1 1 calc R
C62 C 0.97119(12) 0.52454(11) 0.25448(9) 0.0279(4) Uani 1 1 d .
H62 H 1.0207 0.4929 0.2594 0.034 Uiso 1 1 calc R
C15 C 0.56652(13) 0.39862(11) 0.72680(8) 0.0265(4) Uani 1 1 d .
H15 H 0.6148 0.4015 0.7015 0.032 Uiso 1 1 calc R
C29 C 1.02970(13) 0.29745(12) 0.59517(9) 0.0288(4) Uani 1 1 d .
H29A H 1.0792 0.2658 0.6085 0.043 Uiso 1 1 calc GR
H29B H 1.0391 0.3524 0.6069 0.043 Uiso 1 1 calc GR
H29C H 1.0213 0.2945 0.5532 0.043 Uiso 1 1 calc GR
C64 C 0.87733(13) 0.61006(12) 0.19418(9) 0.0300(4) Uani 1 1 d .
H64 H 0.8639 0.6363 0.1587 0.036 Uiso 1 1 calc R
C65 C 0.82323(13) 0.61762(12) 0.23933(10) 0.0319(4) Uani 1 1 d .
H65 H 0.7733 0.6487 0.2342 0.038 Uiso 1 1 calc R
C60 C 0.84354(14) 0.57891(12) 0.29218(9) 0.0310(4) Uani 1 1 d .
H60 H 0.8074 0.5841 0.3226 0.037 Uiso 1 1 calc R
C8 C 0.39758(13) 0.20222(13) 0.67328(9) 0.0316(4) Uani 1 1 d .
H8 H 0.3588 0.1617 0.6614 0.038 Uiso 1 1 calc R
C16 C 0.60418(14) 0.39478(12) 0.79089(9) 0.0314(4) Uani 1 1 d .
H16A H 0.5580 0.3887 0.8163 0.047 Uiso 1 1 calc GR
H16B H 0.6353 0.4434 0.8006 0.047 Uiso 1 1 calc GR
H16C H 0.6428 0.3497 0.7959 0.047 Uiso 1 1 calc GR
C28 C 0.96515(15) 0.26289(14) 0.68906(9) 0.0335(4) Uani 1 1 d .
H28A H 0.9144 0.2431 0.7059 0.050 Uiso 1 1 calc GR
H28B H 0.9779 0.3161 0.7034 0.050 Uiso 1 1 calc GR
H28C H 1.0132 0.2281 0.6998 0.050 Uiso 1 1 calc GR
C10 C 0.44108(14) 0.30720(13) 0.74061(9) 0.0326(4) Uani 1 1 d .
H10 H 0.4318 0.3369 0.7740 0.039 Uiso 1 1 calc R
C24 C 0.71801(14) 0.06459(12) 0.54331(9) 0.0318(4) Uani 1 1 d .
H24 H 0.6823 0.0995 0.5662 0.038 Uiso 1 1 calc R
C9 C 0.38488(14) 0.24548(14) 0.72378(11) 0.0367(5) Uani 1 1 d .
H9 H 0.3389 0.2331 0.7461 0.044 Uiso 1 1 calc R
C12 C 0.47498(14) 0.17049(13) 0.58401(9) 0.0339(4) Uani 1 1 d .
H12 H 0.5266 0.1891 0.5657 0.041 Uiso 1 1 calc R
C25 C 0.69924(17) -0.02241(13) 0.56033(11) 0.0409(5) Uani 1 1 d .
H25A H 0.7250 -0.0584 0.5338 0.061 Uiso 1 1 calc GR
H25B H 0.6378 -0.0310 0.5582 0.061 Uiso 1 1 calc GR
H25C H 0.7232 -0.0324 0.5996 0.061 Uiso 1 1 calc GR
C13 C 0.48491(15) 0.08027(14) 0.59622(11) 0.0403(5) Uani 1 1 d .
H13A H 0.5348 0.0713 0.6230 0.060 Uiso 1 1 calc GR
H13B H 0.4919 0.0524 0.5601 0.060 Uiso 1 1 calc GR
H13C H 0.4342 0.0606 0.6132 0.060 Uiso 1 1 calc GR
C17 C 0.51280(16) 0.47560(13) 0.71802(10) 0.0379(5) Uani 1 1 d .
H17A H 0.4884 0.4783 0.6782 0.057 Uiso 1 1 calc GR
H17B H 0.5493 0.5215 0.7263 0.057 Uiso 1 1 calc GR
H17C H 0.4670 0.4753 0.7441 0.057 Uiso 1 1 calc GR
B1 B 0.78258(12) 0.60981(11) 0.60793(8) 0.0181(4) Uani 1 1 d .
C14 C 0.39540(17) 0.18494(15) 0.54055(10) 0.0435(5) Uani 1 1 d .
H14A H 0.3449 0.1624 0.5562 0.065 Uiso 1 1 calc GR
H14B H 0.4045 0.1598 0.5037 0.065 Uiso 1 1 calc GR
H14C H 0.3872 0.2417 0.5347 0.065 Uiso 1 1 calc GR
C26 C 0.6897(2) 0.07773(18) 0.47854(12) 0.0534(7) Uani 1 1 d .
H26A H 0.6917 0.1341 0.4697 0.080 Uiso 1 1 calc GR
H26B H 0.6317 0.0583 0.4705 0.080 Uiso 1 1 calc GR
H26C H 0.7280 0.0491 0.4548 0.080 Uiso 1 1 calc GR

loop_
_atom_site_aniso_label
_atom_site_aniso_U_11
_atom_site_aniso_U_22
_atom_site_aniso_U_33
_atom_site_aniso_U_23
_atom_site_aniso_U_13
_atom_site_aniso_U_12
Ca1 0.01696(17) 0.02233(17) 0.01396(16) -0.00030(11) -0.00016(12) 0.00148(12)
F5 0.0255(5) 0.0163(5) 0.0238(5) -0.0030(4) 0.0020(4) -0.0006(4)
F6 0.0203(5) 0.0237(5) 0.0249(5) 0.0055(4) -0.0038(4) -0.0010(4)
F1 0.0269(5) 0.0192(5) 0.0233(5) -0.0059(4) -0.0008(4) -0.0022(4)
F16 0.0225(5) 0.0207(5) 0.0326(5) -0.0005(4) 0.0017(4) -0.0035(4)
F15 0.0201(5) 0.0289(5) 0.0213(5) -0.0029(4) -0.0032(4) 0.0039(4)
F20 0.0226(5) 0.0197(5) 0.0321(5) -0.0018(4) 0.0014(4) -0.0015(4)
F10 0.0223(5) 0.0300(5) 0.0212(5) 0.0048(4) -0.0039(4) -0.0005(4)
F4 0.0300(6) 0.0300(5) 0.0192(5) -0.0066(4) 0.0004(4) -0.0013(4)
F2 0.0298(5) 0.0161(5) 0.0304(5) 0.0032(4) -0.0001(4) -0.0032(4)
F9 0.0317(6) 0.0240(5) 0.0239(5) 0.0078(4) 0.0047(4) 0.0024(4)
F8 0.0256(5) 0.0233(5) 0.0380(6) 0.0039(4) 0.0079(5) -0.0055(4)
F7 0.0185(5) 0.0299(6) 0.0377(6) 0.0038(4) -0.0052(5) -0.0048(4)
F11 0.0204(5) 0.0376(6) 0.0233(5) 0.0011(4) -0.0051(4) 0.0031(4)
F14 0.0266(5) 0.0266(5) 0.0325(6) -0.0045(4) 0.0080(4) 0.0034(4)
F18 0.0172(5) 0.0440(6) 0.0310(6) 0.0082(5) 0.0045(4) 0.0085(5)
F17 0.0181(5) 0.0374(6) 0.0332(6) 0.0051(5) 0.0000(4) -0.0073(4)
F3 0.0360(6) 0.0339(6) 0.0206(5) 0.0076(4) 0.0010(4) -0.0034(5)
F19 0.0291(6) 0.0245(5) 0.0331(6) 0.0039(4) 0.0071(4) 0.0085(4)
F13 0.0429(7) 0.0332(6) 0.0198(5) -0.0075(4) 0.0101(5) -0.0098(5)
F12 0.0317(6) 0.0494(7) 0.0163(5) -0.0013(5) -0.0048(4) -0.0107(5)
N2 0.0190(7) 0.0186(7) 0.0149(6) -0.0027(5) 0.0021(5) -0.0019(5)
N1 0.0156(6) 0.0227(7) 0.0154(6) 0.0007(5) -0.0006(5) -0.0006(5)
C54 0.0188(8) 0.0220(8) 0.0166(7) 0.0008(6) 0.0003(6) -0.0007(6)
C3 0.0230(8) 0.0198(8) 0.0156(7) 0.0015(6) 0.0011(6) -0.0027(6)
C4 0.0209(8) 0.0180(7) 0.0157(7) -0.0020(6) 0.0010(6) -0.0059(6)
C18 0.0236(8) 0.0188(8) 0.0154(7) -0.0002(6) 0.0043(6) 0.0001(6)
C37 0.0198(8) 0.0164(8) 0.0276(9) 0.0029(6) 0.0011(7) -0.0019(6)
C42 0.0185(8) 0.0186(7) 0.0180(7) -0.0014(6) 0.0024(6) 0.0010(6)
C59 0.0182(8) 0.0222(8) 0.0186(8) -0.0002(6) 0.0014(6) -0.0006(6)
C36 0.0164(8) 0.0194(8) 0.0212(8) -0.0045(6) -0.0008(6) -0.0017(6)
C55 0.0211(8) 0.0224(8) 0.0192(8) 0.0012(6) 0.0013(6) -0.0004(7)
C47 0.0194(8) 0.0219(8) 0.0191(8) -0.0003(6) 0.0006(6) 0.0021(6)
C49 0.0196(8) 0.0241(8) 0.0203(8) 0.0016(6) 0.0002(6) -0.0022(7)
C43 0.0197(8) 0.0173(7) 0.0202(8) 0.0008(6) 0.0009(6) 0.0007(6)
C41 0.0138(7) 0.0192(8) 0.0196(8) -0.0006(6) 0.0007(6) -0.0008(6)
C46 0.0261(9) 0.0190(8) 0.0190(8) 0.0011(6) 0.0055(6) 0.0029(7)
C48 0.0184(8) 0.0199(8) 0.0194(8) 0.0005(6) -0.0012(6) -0.0037(6)
C38 0.0185(8) 0.0265(9) 0.0190(8) 0.0038(7) -0.0003(6) -0.0022(7)
C40 0.0169(8) 0.0165(7) 0.0227(8) -0.0015(6) 0.0013(6) 0.0003(6)
C2 0.0175(8) 0.0183(7) 0.0190(7) -0.0009(6) -0.0022(6) -0.0028(6)
C45 0.0223(8) 0.0183(8) 0.0266(8) -0.0007(7) 0.0083(7) -0.0019(6)
C51 0.0298(9) 0.0241(8) 0.0168(8) -0.0037(6) 0.0076(7) -0.0091(7)
C39 0.0186(8) 0.0249(8) 0.0186(8) -0.0037(6) 0.0011(6) -0.0018(6)
C6 0.0167(8) 0.0242(8) 0.0183(7) 0.0047(6) -0.0003(6) 0.0012(6)
C23 0.0228(8) 0.0233(8) 0.0181(8) -0.0006(6) 0.0022(6) 0.0024(7)
C53 0.0209(8) 0.0228(8) 0.0180(8) -0.0001(6) -0.0015(6) -0.0026(6)
C44 0.0168(8) 0.0210(8) 0.0271(9) -0.0020(7) 0.0006(7) 0.0005(6)
C52 0.0226(8) 0.0210(8) 0.0234(8) -0.0012(7) 0.0056(7) -0.0033(7)
C58 0.0247(9) 0.0237(8) 0.0186(8) 0.0036(6) 0.0031(7) 0.0051(7)
C19 0.0336(10) 0.0200(8) 0.0198(8) -0.0004(6) 0.0058(7) -0.0035(7)
C56 0.0180(8) 0.0317(9) 0.0201(8) 0.0039(7) 0.0012(6) -0.0046(7)
C5 0.0255(9) 0.0234(8) 0.0200(8) 0.0003(7) 0.0056(7) -0.0016(7)
C50 0.0267(9) 0.0311(9) 0.0165(8) 0.0010(7) -0.0008(7) -0.0102(7)
C32 0.0347(10) 0.0261(9) 0.0162(8) 0.0025(7) -0.0017(7) -0.0006(7)
C57 0.0172(8) 0.0357(10) 0.0181(8) 0.0045(7) 0.0039(6) 0.0061(7)
C33 0.0250(9) 0.0240(8) 0.0256(9) 0.0061(7) -0.0038(7) 0.0016(7)
C34 0.0312(10) 0.0221(8) 0.0250(9) 0.0038(7) 0.0018(7) 0.0063(7)
C1 0.0205(8) 0.0257(8) 0.0231(8) 0.0027(7) -0.0019(7) 0.0017(7)
C63 0.0258(9) 0.0302(9) 0.0257(9) -0.0010(7) 0.0057(7) -0.0044(7)
C27 0.0202(8) 0.0262(9) 0.0266(9) -0.0057(7) 0.0003(7) 0.0010(7)
C11 0.0224(9) 0.0244(8) 0.0251(8) 0.0027(7) 0.0056(7) 0.0008(7)
C7 0.0185(8) 0.0326(9) 0.0227(8) 0.0018(7) -0.0020(7) -0.0036(7)
C21 0.0382(11) 0.0232(9) 0.0283(9) 0.0027(7) 0.0120(8) 0.0086(8)
C30 0.0237(9) 0.0273(9) 0.0316(9) 0.0090(7) -0.0010(7) -0.0034(7)
C31 0.0316(10) 0.0280(9) 0.0227(8) 0.0068(7) 0.0104(7) 0.0017(7)
C22 0.0265(9) 0.0282(9) 0.0247(9) 0.0036(7) 0.0051(7) 0.0059(7)
C35 0.0338(10) 0.0214(8) 0.0241(8) 0.0023(7) -0.0044(7) -0.0025(7)
C20 0.0451(12) 0.0181(8) 0.0274(9) -0.0020(7) 0.0114(8) -0.0011(8)
C61 0.0333(10) 0.0285(9) 0.0235(8) 0.0060(7) -0.0052(7) -0.0126(8)
C62 0.0205(9) 0.0230(8) 0.0394(10) 0.0034(7) -0.0039(8) -0.0036(7)
C15 0.0286(9) 0.0255(9) 0.0268(9) -0.0014(7) 0.0122(7) -0.0023(7)
C29 0.0309(10) 0.0278(9) 0.0279(9) -0.0024(7) 0.0041(7) -0.0032(8)
C64 0.0303(10) 0.0309(10) 0.0285(9) 0.0092(8) 0.0000(8) -0.0022(8)
C65 0.0266(10) 0.0236(9) 0.0460(12) 0.0043(8) 0.0058(8) 0.0020(7)
C60 0.0353(11) 0.0309(10) 0.0281(9) -0.0055(8) 0.0114(8) -0.0094(8)
C8 0.0218(9) 0.0388(10) 0.0341(10) 0.0011(8) 0.0012(8) -0.0091(8)
C16 0.0320(10) 0.0306(10) 0.0324(10) -0.0017(8) 0.0079(8) -0.0056(8)
C28 0.0361(11) 0.0396(11) 0.0254(9) -0.0081(8) 0.0063(8) -0.0130(9)
C10 0.0317(10) 0.0351(10) 0.0330(10) -0.0020(8) 0.0153(8) -0.0027(8)
C24 0.0356(11) 0.0244(9) 0.0354(10) -0.0054(8) 0.0028(8) -0.0114(8)
C9 0.0270(10) 0.0453(12) 0.0399(12) 0.0007(9) 0.0151(9) -0.0084(9)
C12 0.0326(11) 0.0398(11) 0.0295(10) -0.0068(8) 0.0027(8) -0.0167(9)
C25 0.0473(13) 0.0262(10) 0.0507(13) -0.0089(9) 0.0142(11) -0.0133(9)
C13 0.0340(11) 0.0433(12) 0.0421(12) -0.0122(10) -0.0072(9) -0.0022(9)
C17 0.0497(13) 0.0266(10) 0.0386(11) 0.0013(8) 0.0114(10) 0.0026(9)
B1 0.0163(8) 0.0191(8) 0.0184(8) -0.0007(7) -0.0017(7) 0.0001(7)
C14 0.0495(14) 0.0447(13) 0.0343(11) 0.0017(9) -0.0096(10) -0.0146(11)
C26 0.0585(16) 0.0566(15) 0.0423(13) 0.0029(11) -0.0140(12) -0.0304(13)

loop_
_atom_type_symbol
_atom_type_description
_atom_type_scat_dispersion_real
_atom_type_scat_dispersion_imag
_atom_type_scat_source
C C 0.0181 0.0091 'International Tables Vol C Tables 4.2.6.8 and 6.1.1.4'
H H 0.0000 0.0000 'International Tables Vol C Tables 4.2.6.8 and 6.1.1.4'
B B 0.0090 0.0039 'International Tables Vol C Tables 4.2.6.8 and 6.1.1.4'
Ca Ca 0.3641 1.2855 'International Tables Vol C Tables 4.2.6.8 and 6.1.1.4'
F F 0.0727 0.0534 'International Tables Vol C Tables 4.2.6.8 and 6.1.1.4'
N N 0.0311 0.0180 'International Tables Vol C Tables 4.2.6.8 and 6.1.1.4'

loop_
_exptl_crystal_face_index_h
_exptl_crystal_face_index_k
_exptl_crystal_face_index_l
_exptl_crystal_face_perp_dist
-6 0 12 0.0939
0 -11 3 0.1068
6 -3 -11 0.0866
-2 0 15 0.0738
3 -2 -14 0.0806
4 -9 -5 0.1049
5 -4 11 0.0713
-2 -1 -14 0.0545
-5 9 5 0.1234
8 -4 -7 0.0805
-1 -11 -1 0.1051
6 6 -9 0.1012
2 3 14 0.0721
5 -1 12 0.0515
9 -3 5 0.0660
7 4 8 0.0704
-3 -10 -4 0.0924
-5 1 -12 0.0368
-5 -6 -10 0.0642
-8 0 -7 0.0616
-2 5 13 0.0951

loop_
_geom_angle_atom_site_label_1
_geom_angle_atom_site_label_2
_geom_angle_atom_site_label_3
_geom_angle
F2 Ca1 F1 54.35(3)
F2 Ca1 C32 75.75(4)
F2 Ca1 C33 87.10(4)
F2 Ca1 C34 114.09(5)
F2 Ca1 C30 118.14(5)
F2 Ca1 C31 90.82(5)
F2 Ca1 C35 132.21(5)
N2 Ca1 F1 80.88(4)
N2 Ca1 F2 126.46(5)
N2 Ca1 N1 82.47(5)
N2 Ca1 C32 138.50(5)
N2 Ca1 C33 112.00(5)
N2 Ca1 C34 90.58(5)
N2 Ca1 C30 113.84(6)
N2 Ca1 C31 139.77(5)
N2 Ca1 C35 91.52(5)
N1 Ca1 F1 80.47(4)
N1 Ca1 F2 112.91(5)
N1 Ca1 C32 124.29(5)
N1 Ca1 C33 142.15(5)
N1 Ca1 C34 125.74(6)
N1 Ca1 C30 85.48(5)
N1 Ca1 C31 97.53(5)
N1 Ca1 C35 98.36(5)
C32 Ca1 F1 130.10(4)
C33 Ca1 F1 134.82(4)
C33 Ca1 C32 27.37(6)
C33 Ca1 C30 56.69(5)
C33 Ca1 C31 48.42(5)
C34 Ca1 F1 151.32(5)
C34 Ca1 C32 48.55(5)
C34 Ca1 C33 27.47(5)
C34 Ca1 C30 48.85(6)
C34 Ca1 C31 56.77(6)
C34 Ca1 C35 27.79(6)
C30 Ca1 F1 158.18(5)
C30 Ca1 C32 48.42(5)
C30 Ca1 C31 27.34(6)
C31 Ca1 F1 139.08(4)
C31 Ca1 C32 27.35(6)
C35 Ca1 F1 172.39(4)
C35 Ca1 C32 56.65(5)
C35 Ca1 C33 48.68(5)
C35 Ca1 C30 27.50(6)
C35 Ca1 C31 48.47(5)
C36 F1 Ca1 113.12(9)
C37 F2 Ca1 134.19(10)
C4 N2 Ca1 120.28(11)
C4 N2 C18 118.81(14)
C18 N2 Ca1 119.12(10)
C2 N1 Ca1 120.66(11)
C2 N1 C6 120.25(14)
C6 N1 Ca1 118.76(10)
C59 C54 C55 113.14(16)
C59 C54 B1 127.57(15)
C55 C54 B1 119.29(15)
C4 C3 H3 114.9
C4 C3 C2 130.13(15)
C2 C3 H3 114.9
N2 C4 C3 124.23(15)
N2 C4 C5 119.20(15)
C3 C4 C5 116.56(15)
C23 C18 N2 120.08(15)
C23 C18 C19 120.42(16)
C19 C18 N2 119.42(16)
F2 C37 C36 119.30(16)
F2 C37 C38 118.93(15)
C38 C37 C36 121.77(16)
C47 C42 B1 118.09(15)
C43 C42 C47 113.21(15)
C43 C42 B1 128.54(15)
F20 C59 C54 121.46(15)
F20 C59 C58 114.61(15)
C58 C59 C54 123.93(17)
F1 C36 C37 114.04(15)
F1 C36 C41 122.37(15)
C37 C36 C41 123.58(16)
F16 C55 C54 118.77(15)
F16 C55 C56 116.56(16)
C56 C55 C54 124.62(17)
F10 C47 C42 119.65(15)
F10 C47 C46 115.63(15)
C46 C47 C42 124.71(16)
F11 C49 C48 121.26(16)
F11 C49 C50 114.72(15)
C50 C49 C48 124.03(17)
F6 C43 C42 121.28(15)
F6 C43 C44 115.00(15)
C42 C43 C44 123.72(16)
C36 C41 C40 112.54(15)
C36 C41 B1 128.21(15)
C40 C41 B1 118.97(14)
F9 C46 C47 120.10(16)
F9 C46 C45 120.32(16)
C47 C46 C45 119.57(16)
C49 C48 B1 127.08(15)
C53 C48 C49 113.28(16)
C53 C48 B1 118.93(14)
F3 C38 C37 121.58(16)
F3 C38 C39 121.15(16)
C37 C38 C39 117.26(16)
F5 C40 C41 118.91(15)
F5 C40 C39 115.52(15)
C39 C40 C41 125.56(16)
N1 C2 C3 123.70(15)
N1 C2 C1 120.09(15)
C3 C2 C1 116.19(15)
F8 C45 C46 121.22(16)
F8 C45 C44 120.55(16)
C44 C45 C46 118.22(16)
F13 C51 C52 120.10(17)
F13 C51 C50 120.95(16)
C50 C51 C52 118.94(16)
F4 C39 C38 119.67(15)
F4 C39 C40 121.08(16)
C40 C39 C38 119.25(16)
C11 C6 N1 120.09(15)
C7 C6 N1 119.62(16)
C7 C6 C11 119.94(16)
C18 C23 C27 122.06(16)
C22 C23 C18 118.69(17)
C22 C23 C27 119.25(17)
F15 C53 C48 119.36(15)
F15 C53 C52 115.87(16)
C52 C53 C48 124.77(16)
F7 C44 C43 120.43(16)
F7 C44 C45 119.09(16)
C45 C44 C43 120.47(17)
F14 C52 C51 119.44(16)
F14 C52 C53 121.35(16)
C51 C52 C53 119.21(17)
F19 C58 C59 120.37(17)
F19 C58 C57 119.65(16)
C57 C58 C59 119.98(16)
C18 C19 C24 121.12(17)
C20 C19 C18 118.26(18)
C20 C19 C24 120.61(17)
F17 C56 C55 121.03(17)
F17 C56 C57 119.46(16)
C57 C56 C55 119.48(17)
C4 C5 H5A 109.5
C4 C5 H5B 109.5
C4 C5 H5C 109.5
H5A C5 H5B 109.5
H5A C5 H5C 109.5
H5B C5 H5C 109.5
F12 C50 C49 120.59(18)
F12 C50 C51 119.64(17)
C51 C50 C49 119.76(17)
Ca1 C32 H32 119.2
C33 C32 Ca1 75.45(10)
C33 C32 H32 120.1
C33 C32 C31 119.82(17)
C31 C32 Ca1 76.27(10)
C31 C32 H32 120.1
F18 C57 C58 120.41(17)
F18 C57 C56 120.93(17)
C58 C57 C56 118.66(16)
Ca1 C33 H33 118.4
C32 C33 Ca1 77.18(10)
C32 C33 H33 119.8
C34 C33 Ca1 75.46(10)
C34 C33 C32 120.35(18)
C34 C33 H33 119.8
Ca1 C34 H34 117.4
C33 C34 Ca1 77.06(10)
C33 C34 H34 120.2
C33 C34 C35 119.70(18)
C35 C34 Ca1 76.21(11)
C35 C34 H34 120.2
C2 C1 H1A 109.5
C2 C1 H1B 109.5
C2 C1 H1C 109.5
H1A C1 H1B 109.5
H1A C1 H1C 109.5
H1B C1 H1C 109.5
C62 C63 H63 120.0
C64 C63 H63 120.0
C64 C63 C62 119.98(18)
C23 C27 H27 107.8
C23 C27 C29 112.46(15)
C23 C27 C28 111.07(16)
C29 C27 H27 107.8
C28 C27 H27 107.8
C28 C27 C29 109.72(16)
C6 C11 C15 122.47(16)
C10 C11 C6 118.99(18)
C10 C11 C15 118.42(17)
C6 C7 C12 122.76(17)
C8 C7 C6 118.88(18)
C8 C7 C12 118.32(17)
C22 C21 H21 120.2
C20 C21 H21 120.2
C20 C21 C22 119.69(18)
Ca1 C30 H30 118.3
C31 C30 Ca1 77.05(11)
C31 C30 H30 120.0
C35 C30 Ca1 75.47(11)
C35 C30 H30 120.0
C35 C30 C31 119.97(18)
Ca1 C31 H31 119.0
C32 C31 Ca1 76.38(10)
C32 C31 H31 120.0
C30 C31 Ca1 75.61(11)
C30 C31 C32 120.02(18)
C30 C31 H31 120.0
C23 C22 H22 119.4
C21 C22 C23 121.22(19)
C21 C22 H22 119.4
Ca1 C35 H35 117.9
C34 C35 Ca1 76.00(11)
C34 C35 H35 119.9
C30 C35 Ca1 77.03(11)
C30 C35 C34 120.14(18)
C30 C35 H35 119.9
C19 C20 H20 119.2
C21 C20 C19 121.63(18)
C21 C20 H20 119.2
C62 C61 H61 120.1
C62 C61 C60 119.85(17)
C60 C61 H61 120.1
C63 C62 H62 119.9
C61 C62 C63 120.15(18)
C61 C62 H62 119.9
C11 C15 H15 108.2
C11 C15 C16 113.21(16)
C11 C15 C17 109.98(17)
C16 C15 H15 108.2
C17 C15 H15 108.2
C17 C15 C16 108.84(16)
C27 C29 H29A 109.5
C27 C29 H29B 109.5
C27 C29 H29C 109.5
H29A C29 H29B 109.5
H29A C29 H29C 109.5
H29B C29 H29C 109.5
C63 C64 H64 120.0
C63 C64 C65 120.09(18)
C65 C64 H64 120.0
C64 C65 H65 120.1
C64 C65 C60 119.88(19)
C60 C65 H65 120.1
C61 C60 H60 120.0
C65 C60 C61 120.06(18)
C65 C60 H60 120.0
C7 C8 H8 119.3
C9 C8 C7 121.39(19)
C9 C8 H8 119.3
C15 C16 H16A 109.5
C15 C16 H16B 109.5
C15 C16 H16C 109.5
H16A C16 H16B 109.5
H16A C16 H16C 109.5
H16B C16 H16C 109.5
C27 C28 H28A 109.5
C27 C28 H28B 109.5
C27 C28 H28C 109.5
H28A C28 H28B 109.5
H28A C28 H28C 109.5
H28B C28 H28C 109.5
C11 C10 H10 119.3
C9 C10 C11 121.31(19)
C9 C10 H10 119.3
C19 C24 H24 107.4
C19 C24 C25 111.76(19)
C19 C24 C26 112.96(18)
C25 C24 H24 107.4
C26 C24 H24 107.4
C26 C24 C25 109.59(18)
C8 C9 H9 120.3
C10 C9 C8 119.42(19)
C10 C9 H9 120.3
C7 C12 H12 108.3
C7 C12 C13 111.89(18)
C7 C12 C14 110.54(19)
C13 C12 H12 108.3
C13 C12 C14 109.54(17)
C14 C12 H12 108.3
C24 C25 H25A 109.5
C24 C25 H25B 109.5
C24 C25 H25C 109.5
H25A C25 H25B 109.5
H25A C25 H25C 109.5
H25B C25 H25C 109.5
C12 C13 H13A 109.5
C12 C13 H13B 109.5
C12 C13 H13C 109.5
H13A C13 H13B 109.5
H13A C13 H13C 109.5
H13B C13 H13C 109.5
C15 C17 H17A 109.5
C15 C17 H17B 109.5
C15 C17 H17C 109.5
H17A C17 H17B 109.5
H17A C17 H17C 109.5
H17B C17 H17C 109.5
C54 B1 C41 103.07(13)
C42 B1 C54 112.57(14)
C42 B1 C41 113.61(13)
C42 B1 C48 101.68(13)
C48 B1 C54 112.89(13)
C48 B1 C41 113.45(13)
C12 C14 H14A 109.5
C12 C14 H14B 109.5
C12 C14 H14C 109.5
H14A C14 H14B 109.5
H14A C14 H14C 109.5
H14B C14 H14C 109.5
C24 C26 H26A 109.5
C24 C26 H26B 109.5
C24 C26 H26C 109.5
H26A C26 H26B 109.5
H26A C26 H26C 109.5
H26B C26 H26C 109.5

loop_
_geom_bond_atom_site_label_1
_geom_bond_atom_site_label_2
_geom_bond_distance
Ca1 F1 3.1054(11)
Ca1 F2 2.4524(11)
Ca1 N2 2.2711(14)
Ca1 N1 2.2828(14)
Ca1 C32 2.9510(18)
Ca1 C33 2.9293(17)
Ca1 C34 2.9093(18)
Ca1 C30 2.9315(19)
Ca1 C31 2.9496(18)
Ca1 C35 2.9120(19)
F5 C40 1.3483(19)
F6 C43 1.351(2)
F1 C36 1.3579(19)
F16 C55 1.349(2)
F15 C53 1.355(2)
F20 C59 1.350(2)
F10 C47 1.346(2)
F4 C39 1.339(2)
F2 C37 1.3738(19)
F9 C46 1.346(2)
F8 C45 1.337(2)
F7 C44 1.347(2)
F11 C49 1.349(2)
F14 C52 1.341(2)
F18 C57 1.341(2)
F17 C56 1.344(2)
F3 C38 1.334(2)
F19 C58 1.345(2)
F13 C51 1.341(2)
F12 C50 1.342(2)
N2 C4 1.333(2)
N2 C18 1.436(2)
N1 C2 1.336(2)
N1 C6 1.430(2)
C54 C59 1.391(2)
C54 C55 1.392(2)
C54 B1 1.659(2)
C3 H3 0.9300
C3 C4 1.405(3)
C3 C2 1.412(2)
C4 C5 1.517(2)
C18 C23 1.408(3)
C18 C19 1.411(2)
C37 C36 1.378(3)
C37 C38 1.374(3)
C42 C47 1.397(2)
C42 C43 1.387(2)
C42 B1 1.650(2)
C59 C58 1.386(3)
C36 C41 1.391(2)
C55 C56 1.382(3)
C47 C46 1.378(3)
C49 C48 1.395(2)
C49 C50 1.387(3)
C43 C44 1.389(2)
C41 C40 1.393(2)
C41 B1 1.664(2)
C46 C45 1.381(3)
C48 C53 1.388(3)
C48 B1 1.655(2)
C38 C39 1.386(3)
C40 C39 1.383(2)
C2 C1 1.507(2)
C45 C44 1.376(3)
C51 C52 1.382(3)
C51 C50 1.375(3)
C6 C11 1.412(3)
C6 C7 1.410(3)
C23 C27 1.524(2)
C23 C22 1.393(3)
C53 C52 1.383(3)
C58 C57 1.376(3)
C19 C20 1.392(3)
C19 C24 1.523(3)
C56 C57 1.376(3)
C5 H5A 0.9600
C5 H5B 0.9600
C5 H5C 0.9600
C32 H32 0.9300
C32 C33 1.391(3)
C32 C31 1.395(3)
C33 H33 0.9300
C33 C34 1.387(3)
C34 H34 0.9300
C34 C35 1.398(3)
C1 H1A 0.9600
C1 H1B 0.9600
C1 H1C 0.9600
C63 H63 0.9300
C63 C62 1.385(3)
C63 C64 1.381(3)
C27 H27 0.9800
C27 C29 1.531(3)
C27 C28 1.528(3)
C11 C15 1.521(3)
C11 C10 1.395(3)
C7 C8 1.394(3)
C7 C12 1.517(3)
C21 H21 0.9300
C21 C22 1.379(3)
C21 C20 1.378(3)
C30 H30 0.9300
C30 C31 1.390(3)
C30 C35 1.389(3)
C31 H31 0.9300
C22 H22 0.9300
C35 H35 0.9300
C20 H20 0.9300
C61 H61 0.9300
C61 C62 1.380(3)
C61 C60 1.386(3)
C62 H62 0.9300
C15 H15 0.9800
C15 C16 1.536(3)
C15 C17 1.532(3)
C29 H29A 0.9600
C29 H29B 0.9600
C29 H29C 0.9600
C64 H64 0.9300
C64 C65 1.383(3)
C65 H65 0.9300
C65 C60 1.384(3)
C60 H60 0.9300
C8 H8 0.9300
C8 C9 1.387(3)
C16 H16A 0.9600
C16 H16B 0.9600
C16 H16C 0.9600
C28 H28A 0.9600
C28 H28B 0.9600
C28 H28C 0.9600
C10 H10 0.9300
C10 C9 1.382(3)
C24 H24 0.9800
C24 C25 1.532(3)
C24 C26 1.527(3)
C9 H9 0.9300
C12 H12 0.9800
C12 C13 1.532(3)
C12 C14 1.542(3)
C25 H25A 0.9600
C25 H25B 0.9600
C25 H25C 0.9600
C13 H13A 0.9600
C13 H13B 0.9600
C13 H13C 0.9600
C17 H17A 0.9600
C17 H17B 0.9600
C17 H17C 0.9600
C14 H14A 0.9600
C14 H14B 0.9600
C14 H14C 0.9600
C26 H26A 0.9600
C26 H26B 0.9600
C26 H26C 0.9600

loop_
_exptl_oxdiff_crystal_face_indexfrac_h
_exptl_oxdiff_crystal_face_indexfrac_k
_exptl_oxdiff_crystal_face_indexfrac_l
_exptl_oxdiff_crystal_face_x
_exptl_oxdiff_crystal_face_y
_exptl_oxdiff_crystal_face_z
-5.9999 -0.0003 12.0000 0.1829 0.8227 0.4827
-0.0002 -10.9996 3.0000 0.1958 0.6215 -0.8080
5.9999 -2.9996 -11.0000 -0.1347 -0.6427 -0.6994
-1.9999 -0.0007 15.0000 -0.2590 0.9087 0.3820
2.9999 -1.9993 -14.0000 0.1928 -0.7912 -0.5601
3.9998 -8.9995 -5.0000 0.0225 -0.0085 -0.9719
5.0000 -4.0006 11.0000 -0.6603 0.6888 -0.2958
-2.0001 -0.9991 -14.0000 0.6103 -0.7232 -0.2799
-4.9998 8.9996 5.0000 0.0662 0.0302 1.0122
7.9999 -3.9998 -7.0000 -0.4027 -0.4147 -0.7784
-1.0002 -10.9994 -1.0000 0.4009 0.4125 -0.8482
6.0001 5.9999 -9.0000 -0.4246 -0.8942 0.0512
2.0002 2.9991 14.0000 -0.6618 0.6417 0.4378
5.0001 -1.0008 12.0000 -0.7666 0.6241 -0.0389
9.0000 -3.0005 5.0000 -0.8661 0.2149 -0.4985
7.0002 3.9991 8.0000 -0.9563 0.1461 0.1949
-3.0002 -9.9992 -4.0000 0.6397 0.2422 -0.7490
-5.0001 1.0008 -12.0000 0.7666 -0.6241 0.0389
-5.0002 -5.9990 -10.0000 0.8886 -0.2234 -0.4734
-8.0001 0.0007 -7.0000 0.9129 -0.2297 0.1812
-1.9998 4.9992 13.0000 -0.3295 0.5895 0.7365
